data_7039658
loop_
_publ_author_name
'Golla, Upendarrao'
'Adhikary, Amit'
'Mondal, Amit Kumar'
'Tomar, Raghuvir Singh'
'Konar, Sanjit'

_publ_section_title
;
 Synthesis, structure, magnetic and biological activity studies of
 bis-hydrazone derived Cu(ii) and Co(ii) coordination compounds.
;
_journal_issue 29
_journal_name_full 'Dalton transactions (Cambridge, England : 2003)'
_journal_page_first 11849
_journal_page_last 11863
_journal_paper_doi 10.1039/c6dt01496h
_journal_volume 45
_journal_year 2016
_chemical_formula_moiety 'C32 H28 Co2 N12 O4, 4(Cl O4)'
_chemical_formula_sum 'C32 H32 Cl4 Co2 N12 O20'
_chemical_formula_weight 1164.34
_space_group_crystal_system monoclinic
_space_group_IT_number 15
_space_group_name_Hall '-C 2yc'
_space_group_name_H-M_alt 'C 1 2/c 1'
_symmetry_space_group_name_Hall '-C 2yc'
_symmetry_space_group_name_H-M 'C 1 2/c 1'
_atom_sites_solution_hydrogens mixed
_audit_block_doi 10.5517/cc1j9s2p
_audit_creation_date 2016-05-30
_audit_creation_method
;
Olex2 1.2
(compiled 2015.09.30 svn.r3233 for OlexSys, GUI svn.r5103)
;
_audit_update_record
;
2016-06-18 deposited with the CCDC.
2016-06-23 downloaded from the CCDC.
;
_cell_angle_alpha 90
_cell_angle_beta 105.721(4)
_cell_angle_gamma 90
_cell_formula_units_Z 4
_cell_length_a 17.1541(8)
_cell_length_b 17.1252(8)
_cell_length_c 17.2051(9)
_cell_measurement_reflns_used 5460
_cell_measurement_temperature 120
_cell_measurement_theta_max 25.89
_cell_measurement_theta_min 3.21
_cell_volume 4865.2(4)
_computing_cell_refinement 'Bruker SMART'
_computing_data_collection 'Bruker SMART'
_computing_data_reduction 'Bruker SAINT'
_computing_molecular_graphics 'Olex2 (Dolomanov et al., 2009)'
_computing_publication_material 'Olex2 (Dolomanov et al., 2009)'
_computing_structure_refinement 'XL (Sheldrick, 2008)'
_diffrn_ambient_temperature 120
_diffrn_measured_fraction_theta_full 1.000
_diffrn_measured_fraction_theta_max 1.000
_diffrn_measurement_device_type 'Bruker APEX-II CCD'
_diffrn_measurement_method 'phi and omega scans'
_diffrn_radiation_type MoK\a
_diffrn_radiation_wavelength 0.71073
_diffrn_reflns_av_R_equivalents 0.0067
_diffrn_reflns_av_unetI/netI 0.0069
_diffrn_reflns_Laue_measured_fraction_full 1.000
_diffrn_reflns_Laue_measured_fraction_max 1.000
_diffrn_reflns_limit_h_max 22
_diffrn_reflns_limit_h_min -22
_diffrn_reflns_limit_k_max 22
_diffrn_reflns_limit_k_min -22
_diffrn_reflns_limit_l_max 22
_diffrn_reflns_limit_l_min -22
_diffrn_reflns_number 11123
_diffrn_reflns_point_group_measured_fraction_full 1.000
_diffrn_reflns_point_group_measured_fraction_max 1.000
_diffrn_reflns_theta_full 25.242
_diffrn_reflns_theta_max 27.447
_diffrn_reflns_theta_min 1.713
_exptl_absorpt_coefficient_mu 0.990
_exptl_absorpt_correction_T_max 0.728
_exptl_absorpt_correction_T_min 0.686
_exptl_absorpt_correction_type multi-scan
_exptl_absorpt_process_details multi-scan
_exptl_crystal_colour Black
_exptl_crystal_density_diffrn 1.589
_exptl_crystal_description Diamond
_exptl_crystal_F_000 2400
_exptl_crystal_size_max 0.39
_exptl_crystal_size_mid 0.35
_exptl_crystal_size_min 0.32
_refine_diff_density_max 0.937
_refine_diff_density_min -0.551
_refine_diff_density_rms 0.061
_refine_ls_extinction_method none
_refine_ls_goodness_of_fit_ref 1.044
_refine_ls_hydrogen_treatment constr
_refine_ls_matrix_type full
_refine_ls_number_parameters 324
_refine_ls_number_reflns 5567
_refine_ls_number_restraints 0
_refine_ls_restrained_S_all 1.044
_refine_ls_R_factor_all 0.0506
_refine_ls_R_factor_gt 0.0501
_refine_ls_shift/su_max 0.002
_refine_ls_shift/su_mean 0.000
_refine_ls_structure_factor_coef Fsqd
_refine_ls_weighting_details 'w=1/[\s^2^(Fo^2^)+(0.0757P)^2^+8.0952P] where P=(Fo^2^+2Fc^2^)/3'
_refine_ls_weighting_scheme calc
_refine_ls_wR_factor_gt 0.1486
_refine_ls_wR_factor_ref 0.1490
_reflns_Friedel_coverage 0.000
_reflns_number_gt 5478
_reflns_number_total 5567
_reflns_threshold_expression 'I > 2\s(I)'
_cod_data_source_file c6dt01496h2.cif
_cod_data_source_block Compound3
_cod_depositor_comments 'Adding full bibliography for 7039656--7039659.cif.'
_cod_database_code 7039658
_shelxl_version_number 2014/6
_shelx_space_group_comment
;
The symmetry employed for this shelxl refinement is uniquely defined
by the following loop, which should always be used as a source of
symmetry information in preference to the above space-group names.
They are only intended as comments.
;
_olex2_refinement_description
;
1. Fixed Uiso
 At 1.2 times of:
  All C(H) groups, All C(H,H) groups, All N(H) groups
2. Others
 Fixed Sof: C106(0.34) C16B(0.33) C16C(0.33)
3.a Riding coordinates:
 N4(H4), N10(H10)
3.b Secondary CH2 refined with riding coordinates:
 C63(H63A,H63B)
3.c Aromatic/amide H refined with riding coordinates:
 C44(H44), C50(H50), C55(H55), C57(H57), C58(H58), C65(H65), C75(H75),
 C107(H107), C108(H108), C109(H109)
;
_olex2_submission_special_instructions 'No special instructions were received'

loop_
_space_group_symop_operation_xyz
'x, y, z'
'-x, y, -z+1/2'
'x+1/2, y+1/2, z'
'-x+1/2, y+1/2, -z+1/2'
'-x, -y, -z'
'x, -y, z-1/2'
'-x+1/2, -y+1/2, -z'
'x+1/2, -y+1/2, z-1/2'

loop_
_atom_site_label
_atom_site_type_symbol
_atom_site_fract_x
_atom_site_fract_y
_atom_site_fract_z
_atom_site_U_iso_or_equiv
_atom_site_adp_type
_atom_site_occupancy
_atom_site_site_symmetry_order
_atom_site_calc_flag
_atom_site_refinement_flags_posn
_atom_site_refinement_flags_occupancy
Co1 Co 0.36007(2) 1.00646(2) 0.09217(2) 0.04530(13) Uani 1 1 d . .
O13 O 0.45084(14) 0.91842(14) 0.15076(16) 0.0703(6) Uani 1 1 d . .
O15 O 0.41755(12) 1.09336(11) 0.18091(11) 0.0527(4) Uani 1 1 d . .
N1 N 0.33224(15) 0.96392(15) -0.02835(14) 0.0543(5) Uani 1 1 d . .
N3 N 0.24164(16) 1.05251(16) 0.07232(17) 0.0632(6) Uani 1 1 d . .
N4 N 0.3454(2) 0.86599(17) 0.18317(19) 0.0803(9) Uani 1 1 d . .
H4 H 0.3234 0.8284 0.2027 0.096 Uiso 1 1 d R .
N5 N 0.30243(17) 0.92895(15) 0.14754(15) 0.0591(6) Uani 1 1 d . .
N10 N 0.46775(14) 1.13605(13) 0.08148(13) 0.0503(5) Uani 1 1 d . .
H10 H 0.4988 1.1652 0.0622 0.060 Uiso 1 1 d R .
N11 N 0.42543(12) 1.07692(12) 0.03681(12) 0.0437(4) Uani 1 1 d . .
C44 C 0.2683(3) 0.8850(3) -0.1416(2) 0.0802(10) Uani 1 1 d . .
H44 H 0.2309 0.8463 -0.1637 0.096 Uiso 1 1 calc R .
C45 C 0.1919(2) 1.0070(2) 0.1016(3) 0.0766(10) Uani 1 1 d . .
C47 C 0.4222(3) 0.86508(19) 0.1820(3) 0.0878(14) Uani 1 1 d . .
C50 C 0.2796(2) 0.9075(2) -0.0615(2) 0.0748(9) Uani 1 1 d . .
H50 H 0.2502 0.8829 -0.0305 0.090 Uiso 1 1 calc R .
C55 C 0.2111(3) 1.1167(3) 0.0309(3) 0.1023(15) Uani 1 1 d . .
H55 H 0.2441 1.1494 0.0106 0.123 Uiso 1 1 calc R .
C57 C 0.3114(2) 0.9191(2) -0.1871(2) 0.0686(8) Uani 1 1 d . .
H57 H 0.3052 0.9031 -0.2401 0.082 Uiso 1 1 calc R .
C58 C 0.2279(2) 0.9380(2) 0.1432(2) 0.0758(10) Uani 1 1 d . .
H58 H 0.1989 0.9026 0.1653 0.091 Uiso 1 1 calc R .
C63 C 0.5035(2) 1.20712(16) 0.20693(18) 0.0568(6) Uani 1 1 d . .
H63A H 0.4823 1.2560 0.1813 0.068 Uiso 1 1 calc R .
H63B H 0.5603 1.2042 0.2081 0.068 Uiso 1 1 calc R .
C65 C 0.3643(2) 0.9775(2) -0.15461(17) 0.0598(7) Uani 1 1 d . .
H65 H 0.3941 1.0020 -0.1854 0.072 Uiso 1 1 calc R .
C72 C 0.45952(16) 1.14130(15) 0.15727(15) 0.0469(5) Uani 1 1 d . .
C73 C 0.37304(17) 0.99987(15) -0.07592(16) 0.0470(6) Uani 1 1 d . .
C75 C 0.42491(16) 1.06425(16) -0.03712(15) 0.0491(6) Uani 1 1 d . .
H75 H 0.4552 1.0938 -0.0637 0.059 Uiso 1 1 calc R .
C106 C 0.4542(8) 0.7976(5) 0.2487(10) 0.080(4) Uani 0.34 1 d . P
C16B C 0.4933(7) 0.7966(6) 0.1999(6) 0.054(2) Uiso 0.33 1 d . P
C16C C 0.4683(8) 0.7923(8) 0.2147(8) 0.056(3) Uiso 0.33 1 d . P
C107 C 0.1106(4) 1.0250(5) 0.0920(6) 0.146(3) Uani 1 1 d . .
H107 H 0.0785 0.9916 0.1129 0.175 Uiso 1 1 calc R .
C108 C 0.0792(5) 1.0879(5) 0.0541(8) 0.194(5) Uani 1 1 d . .
H108 H 0.0260 1.1019 0.0508 0.233 Uiso 1 1 calc R .
C109 C 0.1276(5) 1.1344(4) 0.0181(6) 0.175(4) Uani 1 1 d . .
H109 H 0.1049 1.1767 -0.0140 0.210 Uiso 1 1 calc R .
Cl3 Cl 0.10759(6) 0.22006(6) 0.51367(9) 0.0937(3) Uani 1 1 d . .
O9 O 0.0665(4) 0.1952(5) 0.5688(4) 0.196(3) Uani 1 1 d . .
O10 O 0.1902(3) 0.2235(3) 0.5608(4) 0.158(2) Uani 1 1 d . .
O18 O 0.0961(3) 0.1694(4) 0.4542(3) 0.159(2) Uani 1 1 d . .
O22 O 0.0687(4) 0.2901(3) 0.4904(3) 0.175(2) Uani 1 1 d . .
Cl1 Cl 0.25106(13) 0.29566(9) 0.16523(8) 0.1405(7) Uani 1 1 d . .
O1 O 0.2252(6) 0.2595(3) 0.2291(3) 0.219(4) Uani 1 1 d . .
O2 O 0.2706(6) 0.3704(4) 0.1855(4) 0.233(4) Uani 1 1 d . .
O3 O 0.3073(4) 0.2514(4) 0.1411(3) 0.187(3) Uani 1 1 d . .
O19 O 0.1834(4) 0.3047(4) 0.0990(4) 0.187(3) Uani 1 1 d . .

loop_
_atom_site_aniso_label
_atom_site_aniso_U_11
_atom_site_aniso_U_22
_atom_site_aniso_U_33
_atom_site_aniso_U_23
_atom_site_aniso_U_13
_atom_site_aniso_U_12
Co1 0.0485(2) 0.0478(2) 0.0435(2) 0.00307(13) 0.01905(15) -0.00226(13)
O13 0.0640(13) 0.0564(12) 0.0818(15) -0.0113(11) 0.0048(11) 0.0063(10)
O15 0.0630(11) 0.0491(10) 0.0506(10) 0.0001(8) 0.0232(8) -0.0078(8)
N1 0.0565(12) 0.0602(13) 0.0500(12) -0.0072(10) 0.0210(10) -0.0070(10)
N3 0.0588(14) 0.0605(14) 0.0695(15) -0.0010(12) 0.0163(12) 0.0057(11)
N4 0.091(2) 0.0583(16) 0.0795(19) 0.0208(14) 0.0020(16) -0.0175(15)
N5 0.0717(15) 0.0582(14) 0.0488(12) 0.0035(10) 0.0186(11) -0.0139(12)
N10 0.0566(12) 0.0499(12) 0.0476(11) 0.0033(9) 0.0198(9) -0.0097(9)
N11 0.0439(10) 0.0452(10) 0.0442(10) 0.0044(8) 0.0155(8) -0.0002(8)
C44 0.092(2) 0.086(2) 0.0637(19) -0.0227(18) 0.0216(18) -0.021(2)
C45 0.0538(17) 0.089(3) 0.096(3) -0.014(2) 0.0343(18) -0.0041(16)
C47 0.104(3) 0.0414(15) 0.085(2) -0.0046(15) -0.032(2) -0.0072(17)
C50 0.082(2) 0.085(2) 0.0631(18) -0.0144(17) 0.0299(16) -0.0268(19)
C55 0.094(3) 0.074(2) 0.123(4) 0.009(2) 0.003(3) 0.030(2)
C57 0.081(2) 0.076(2) 0.0502(15) -0.0114(14) 0.0198(14) 0.0025(17)
C58 0.075(2) 0.089(2) 0.072(2) -0.0028(18) 0.0347(17) -0.0238(19)
C63 0.0678(17) 0.0428(13) 0.0569(15) 0.0026(11) 0.0118(13) -0.0035(12)
C65 0.0727(19) 0.0666(17) 0.0466(14) 0.0038(12) 0.0275(14) 0.0099(14)
C72 0.0495(12) 0.0433(12) 0.0464(12) 0.0043(10) 0.0101(10) 0.0054(10)
C73 0.0501(13) 0.0539(14) 0.0406(12) 0.0055(10) 0.0185(10) 0.0088(10)
C75 0.0503(13) 0.0550(14) 0.0460(12) 0.0113(11) 0.0200(10) 0.0044(11)
C106 0.096(8) 0.025(4) 0.093(9) -0.001(5) -0.019(8) -0.009(4)
C107 0.074(3) 0.140(5) 0.240(9) -0.027(6) 0.070(5) -0.007(3)
C108 0.095(4) 0.114(5) 0.376(16) 0.011(7) 0.067(7) 0.028(4)
C109 0.123(5) 0.099(4) 0.263(10) 0.001(5) -0.015(6) 0.056(4)
Cl3 0.0751(6) 0.0763(6) 0.1409(10) -0.0109(6) 0.0483(6) 0.0074(4)
O9 0.162(5) 0.263(8) 0.192(5) -0.045(5) 0.099(4) -0.030(5)
O10 0.095(3) 0.130(4) 0.223(6) -0.005(4) 0.002(3) 0.013(2)
O18 0.118(3) 0.217(5) 0.151(4) -0.067(4) 0.053(3) -0.003(3)
O22 0.202(5) 0.165(4) 0.164(4) 0.017(4) 0.061(4) 0.113(4)
Cl1 0.2310(19) 0.1110(10) 0.0768(7) 0.0014(7) 0.0372(9) 0.0913(12)
O1 0.442(11) 0.122(4) 0.121(3) 0.044(3) 0.124(5) 0.123(6)
O2 0.407(12) 0.141(5) 0.176(5) -0.034(4) 0.121(7) 0.038(6)
O3 0.175(4) 0.201(5) 0.159(4) -0.070(4) 0.002(3) 0.102(4)
O19 0.210(6) 0.175(5) 0.154(4) 0.052(4) 0.013(4) 0.097(4)

loop_
_atom_type_symbol
_atom_type_description
_atom_type_scat_dispersion_real
_atom_type_scat_dispersion_imag
_atom_type_scat_source
C C 0.0033 0.0016 'International Tables Vol C Tables 4.2.6.8 and 6.1.1.4'
H H 0.0000 0.0000 'International Tables Vol C Tables 4.2.6.8 and 6.1.1.4'
Cl Cl 0.1484 0.1585 'International Tables Vol C Tables 4.2.6.8 and 6.1.1.4'
Co Co 0.3494 0.9721 'International Tables Vol C Tables 4.2.6.8 and 6.1.1.4'
N N 0.0061 0.0033 'International Tables Vol C Tables 4.2.6.8 and 6.1.1.4'
O O 0.0106 0.0060 'International Tables Vol C Tables 4.2.6.8 and 6.1.1.4'

loop_
_geom_angle_atom_site_label_1
_geom_angle_atom_site_label_2
_geom_angle_atom_site_label_3
_geom_angle
_geom_angle_site_symmetry_1
_geom_angle_site_symmetry_3
O15 Co1 O13 90.99(8) . .
N1 Co1 O13 98.96(10) . .
N1 Co1 O15 149.40(8) . .
N3 Co1 O13 148.81(11) . .
N3 Co1 O15 95.24(9) . .
N3 Co1 N1 91.04(10) . .
N5 Co1 O13 73.32(11) . .
N5 Co1 O15 107.66(9) . .
N5 Co1 N1 102.91(10) . .
N5 Co1 N3 75.67(11) . .
N5 Co1 N11 174.98(10) . .
N11 Co1 O13 101.98(9) . .
N11 Co1 O15 73.82(8) . .
N11 Co1 N1 75.82(9) . .
N11 Co1 N3 109.11(10) . .
C47 O13 Co1 113.0(3) . .
C72 O15 Co1 114.84(17) . .
C50 N1 Co1 127.6(2) . .
C50 N1 C73 117.8(3) . .
C73 N1 Co1 114.56(18) . .
C45 N3 Co1 113.6(2) . .
C55 N3 Co1 127.7(3) . .
C55 N3 C45 118.5(4) . .
N5 N4 H4 122.0 . .
C47 N4 H4 122.8 . .
C47 N4 N5 115.1(3) . .
N4 N5 Co1 117.1(2) . .
C58 N5 Co1 120.0(3) . .
C58 N5 N4 122.7(3) . .
N11 N10 H10 120.5 . .
C72 N10 H10 124.8 . .
C72 N10 N11 114.6(2) . .
N10 N11 Co1 116.89(15) . .
C75 N11 Co1 120.10(18) . .
C75 N11 N10 123.0(2) . .
C50 C44 H44 119.9 . .
C57 C44 H44 119.9 . .
C57 C44 C50 120.3(3) . .
N3 C45 C58 115.6(3) . .
N3 C45 C107 122.8(5) . .
C107 C45 C58 121.6(5) . .
O13 C47 N4 121.1(3) . .
O13 C47 C106 138.0(6) . .
O13 C47 C16B 104.2(6) . .
O13 C47 C16C 123.2(7) . .
N4 C47 C106 98.4(7) . .
N4 C47 C16B 133.7(5) . .
N4 C47 C16C 115.5(7) . .
N1 C50 C44 121.2(3) . .
N1 C50 H50 119.4 . .
C44 C50 H50 119.4 . .
N3 C55 H55 120.3 . .
N3 C55 C109 119.4(6) . .
C109 C55 H55 120.3 . .
C44 C57 H57 120.4 . .
C44 C57 C65 119.2(3) . .
C65 C57 H57 120.4 . .
N5 C58 C45 115.0(3) . .
N5 C58 H58 122.5 . .
C45 C58 H58 122.5 . .
C63 C63 H63A 108.9 2_655 .
C63 C63 H63B 108.9 2_655 .
H63A C63 H63B 107.7 . .
C72 C63 C63 113.4(2) . 2_655
C72 C63 H63A 108.9 . .
C72 C63 H63B 108.9 . .
C57 C65 H65 120.3 . .
C57 C65 C73 119.4(3) . .
C73 C65 H65 120.3 . .
O15 C72 N10 119.8(2) . .
O15 C72 C63 124.4(2) . .
N10 C72 C63 115.7(2) . .
N1 C73 C65 122.0(3) . .
N1 C73 C75 114.6(2) . .
C65 C73 C75 123.4(3) . .
N11 C75 C73 114.8(2) . .
N11 C75 H75 122.6 . .
C73 C75 H75 122.6 . .
C106 C106 C47 99.6(13) 2_655 .
C16B C106 C47 70.3(10) . .
C16B C106 C47 129.9(9) 2_655 .
C16B C106 C106 50.5(8) 2_655 2_655
C16B C106 C16B 94.1(14) 2_655 .
C16B C106 C16C 69.6(12) . 2_655
C16C C106 C47 68.0(16) . .
C16C C106 C47 119.7(14) 2_655 .
C16C C106 C106 56(2) . 2_655
C16C C106 C16B 106(2) . 2_655
C16C C106 C16C 82(2) . 2_655
C47 C16B C16B 94.6(7) . 2_655
C106 C16B C47 66.4(7) . .
C106 C16B C47 123.4(10) 2_655 .
C106 C16B C106 85.9(14) 2_655 .
C106 C16B C16B 46.0(11) 2_655 2_655
C106 C16B C16C 58.6(9) . 2_655
C16C C16B C47 109.6(10) 2_655 .
C16C C16B C47 63.9(19) . .
C16C C16B C106 102(2) . 2_655
C16C C16B C16B 56.1(18) . 2_655
C16C C16B C16C 74(2) . 2_655
C106 C16C C47 119.1(11) 2_655 .
C106 C16C C47 86.5(16) . .
C106 C16C C106 97(2) . 2_655
C106 C16C C16B 51.8(11) 2_655 2_655
C106 C16C C16B 45.9(15) . 2_655
C106 C16C C16C 68.5(17) . 2_655
C16B C16C C47 112.9(11) 2_655 .
C16B C16C C47 97(2) . .
C16B C16C C106 148(3) . .
C16B C16C C106 53.6(18) . 2_655
C16B C16C C16B 105(2) . 2_655
C16B C16C C16C 83(2) . 2_655
C16C C16C C47 122.3(6) 2_655 .
C45 C107 H107 119.7 . .
C108 C107 C45 120.5(7) . .
C108 C107 H107 119.7 . .
C107 C108 H108 120.8 . .
C107 C108 C109 118.5(6) . .
C109 C108 H108 120.8 . .
C55 C109 H109 120.0 . .
C108 C109 C55 120.0(7) . .
C108 C109 H109 120.0 . .
O9 Cl3 O10 103.4(4) . .
O18 Cl3 O9 109.3(4) . .
O18 Cl3 O10 112.7(3) . .
O18 Cl3 O22 112.9(4) . .
O22 Cl3 O9 99.8(4) . .
O22 Cl3 O10 117.1(4) . .
O2 Cl1 O1 108.6(4) . .
O2 Cl1 O3 117.2(5) . .
O2 Cl1 O19 101.5(5) . .
O3 Cl1 O1 112.4(4) . .
O3 Cl1 O19 108.1(3) . .
O19 Cl1 O1 108.2(5) . .

loop_
_geom_bond_atom_site_label_1
_geom_bond_atom_site_label_2
_geom_bond_distance
_geom_bond_site_symmetry_2
Co1 O13 2.205(2) .
Co1 O15 2.168(2) .
Co1 N1 2.127(2) .
Co1 N3 2.119(3) .
Co1 N5 2.039(2) .
Co1 N11 2.049(2) .
O13 C47 1.229(5) .
O15 C72 1.231(3) .
N1 C50 1.340(4) .
N1 C73 1.360(3) .
N3 C45 1.350(5) .
N3 C55 1.337(5) .
N4 H4 0.8599 .
N4 N5 1.355(4) .
N4 C47 1.322(6) .
N5 C58 1.270(5) .
N10 H10 0.8598 .
N10 N11 1.357(3) .
N10 C72 1.352(3) .
N11 C75 1.288(3) .
C44 H44 0.9300 .
C44 C50 1.392(5) .
C44 C57 1.348(5) .
C45 C58 1.431(6) .
C45 C107 1.394(7) .
C47 C106 1.616(12) .
C47 C16B 1.660(11) .
C47 C16C 1.501(13) .
C50 H50 0.9300 .
C55 H55 0.9300 .
C55 C109 1.422(9) .
C57 H57 0.9300 .
C57 C65 1.364(5) .
C58 H58 0.9300 .
C63 C63 1.519(6) 2_655
C63 H63A 0.9700 .
C63 H63B 0.9700 .
C63 C72 1.490(4) .
C65 H65 0.9300 .
C65 C73 1.375(4) .
C73 C75 1.460(4) .
C75 H75 0.9300 .
C106 C106 1.56(3) 2_655
C106 C16B 1.078(14) 2_655
C106 C16B 1.21(2) .
C106 C16C 1.311(14) 2_655
C106 C16C 0.697(17) .
C16B C106 1.078(14) 2_655
C16B C16B 1.67(2) 2_655
C16B C16C 1.440(14) 2_655
C16B C16C 0.558(13) .
C16C C106 1.311(14) 2_655
C16C C16B 1.440(14) 2_655
C16C C16C 1.39(3) 2_655
C107 H107 0.9300 .
C107 C108 1.298(11) .
C108 H108 0.9300 .
C108 C109 1.409(13) .
C109 H109 0.9300 .
Cl3 O9 1.394(6) .
Cl3 O10 1.430(4) .
Cl3 O18 1.314(5) .
Cl3 O22 1.378(4) .
Cl1 O1 1.432(6) .
Cl1 O2 1.346(7) .
Cl1 O3 1.377(5) .
Cl1 O19 1.398(6) .

loop_
_geom_torsion_atom_site_label_1
_geom_torsion_atom_site_label_2
_geom_torsion_atom_site_label_3
_geom_torsion_atom_site_label_4
_geom_torsion
_geom_torsion_site_symmetry_1
_geom_torsion_site_symmetry_4
Co1 O13 C47 N4 -4.1(5) . .
Co1 O13 C47 C106 -161.7(10) . .
Co1 O13 C47 C16B 165.7(4) . .
Co1 O13 C47 C16C 170.6(6) . .
Co1 O15 C72 N10 -1.1(3) . .
Co1 O15 C72 C63 178.8(2) . .
Co1 N1 C50 C44 -179.2(3) . .
Co1 N1 C73 C65 177.6(2) . .
Co1 N1 C73 C75 -3.5(3) . .
Co1 N3 C45 C58 2.3(4) . .
Co1 N3 C45 C107 -177.2(5) . .
Co1 N3 C55 C109 174.4(5) . .
Co1 N5 C58 C45 -3.3(4) . .
Co1 N11 C75 C73 2.2(3) . .
O13 C47 C106 C106 -17.0(17) . 2_655
O13 C47 C106 C16B -49.7(12) . .
O13 C47 C106 C16B 29(3) . 2_655
O13 C47 C106 C16C 1(2) . 2_655
O13 C47 C106 C16C -64.7(18) . .
O13 C47 C16B C106 148.2(7) . .
O13 C47 C16B C106 80.6(18) . 2_655
O13 C47 C16B C16B 119.2(6) . 2_655
O13 C47 C16B C16C 107.6(10) . 2_655
O13 C47 C16B C16C 168(2) . .
O13 C47 C16C C106 37(2) . 2_655
O13 C47 C16C C106 133.7(15) . .
O13 C47 C16C C16B -14(2) . .
O13 C47 C16C C16B 95.2(13) . 2_655
O13 C47 C16C C16C 72(2) . 2_655
N1 C73 C75 N11 1.0(3) . .
N3 C45 C58 N5 0.5(5) . .
N3 C45 C107 C108 -0.5(12) . .
N3 C55 C109 C108 4.7(12) . .
N4 N5 C58 C45 -178.5(3) . .
N4 C47 C106 C106 -177.8(10) . 2_655
N4 C47 C106 C16B 149.5(7) . .
N4 C47 C106 C16B -132(2) . 2_655
N4 C47 C106 C16C -159.6(16) . 2_655
N4 C47 C106 C16C 134.5(17) . .
N4 C47 C16B C106 -44.0(9) . .
N4 C47 C16B C106 -111.6(17) . 2_655
N4 C47 C16B C16B -73.0(8) . 2_655
N4 C47 C16B C16C -84.6(11) . 2_655
N4 C47 C16B C16C -24(2) . .
N4 C47 C16C C106 -147.7(16) . 2_655
N4 C47 C16C C106 -51.4(18) . .
N4 C47 C16C C16B 160.6(19) . .
N4 C47 C16C C16B -89.9(12) . 2_655
N4 C47 C16C C16C -113.2(17) . 2_655
N5 N4 C47 O13 0.3(5) . .
N5 N4 C47 C106 165.3(5) . .
N5 N4 C47 C16B -165.9(6) . .
N5 N4 C47 C16C -174.8(6) . .
N10 N11 C75 C73 -177.5(2) . .
N11 N10 C72 O15 1.5(4) . .
N11 N10 C72 C63 -178.4(2) . .
C44 C57 C65 C73 0.6(5) . .
C45 N3 C55 C109 -0.8(7) . .
C45 C107 C108 C109 4.4(16) . .
C47 N4 N5 Co1 4.1(4) . .
C47 N4 N5 C58 179.5(3) . .
C47 C106 C16B C106 129.3(7) . 2_655
C47 C106 C16B C16B 131.1(7) . 2_655
C47 C106 C16B C16C -78(6) . .
C47 C106 C16B C16C 134.0(9) . 2_655
C47 C106 C16C C106 118.9(12) . 2_655
C47 C106 C16C C16B 127.0(9) . 2_655
C47 C106 C16C C16B 97(6) . .
C47 C106 C16C C16C 126.8(6) . 2_655
C47 C16B C16C C106 -94(6) . .
C47 C16B C16C C106 -121.6(10) . 2_655
C47 C16B C16C C16B -115.9(17) . 2_655
C47 C16B C16C C16C -121.8(7) . 2_655
C50 N1 C73 C65 -2.9(4) . .
C50 N1 C73 C75 175.9(3) . .
C50 C44 C57 C65 -2.1(6) . .
C55 N3 C45 C58 178.1(4) . .
C55 N3 C45 C107 -1.4(7) . .
C57 C44 C50 N1 1.1(7) . .
C57 C65 C73 N1 2.0(5) . .
C57 C65 C73 C75 -176.8(3) . .
C58 C45 C107 C108 -180.0(8) . .
C63 C63 C72 O15 3.8(4) 2_655 .
C63 C63 C72 N10 -176.3(3) 2_655 .
C65 C73 C75 N11 179.8(3) . .
C72 N10 N11 Co1 -1.2(3) . .
C72 N10 N11 C75 178.6(2) . .
C73 N1 C50 C44 1.4(6) . .
C106 C47 C16B C106 -67.6(16) . 2_655
C106 C47 C16B C16B -29.0(6) . 2_655
C106 C47 C16B C16C 19(2) . .
C106 C47 C16B C16C -40.6(9) . 2_655
C106 C47 C16C C106 -96(3) . 2_655
C106 C47 C16C C16B -148(3) . .
C106 C47 C16C C16B -38.5(14) . 2_655
C106 C47 C16C C16C -61.8(19) . 2_655
C106 C106 C16B C47 -129.3(7) 2_655 .
C106 C106 C16B C16B 1.8(13) 2_655 2_655
C106 C106 C16B C16C 153(6) 2_655 .
C106 C106 C16B C16C 4.7(10) 2_655 2_655
C106 C106 C16C C47 -118.9(12) 2_655 .
C106 C106 C16C C16B -22(5) 2_655 .
C106 C106 C16C C16B 8.0(17) 2_655 2_655
C106 C106 C16C C16C 7.8(15) 2_655 2_655
C106 C16B C16C C47 121.6(10) 2_655 .
C106 C16B C16C C47 94(6) . .
C106 C16B C16C C106 28(6) 2_655 .
C106 C16B C16C C106 -28(6) . 2_655
C106 C16B C16C C16B 6(2) 2_655 2_655
C106 C16B C16C C16B -22(5) . 2_655
C106 C16B C16C C16C -0.2(8) 2_655 2_655
C106 C16B C16C C16C -28(6) . 2_655
C16B C47 C106 C106 32.7(9) . 2_655
C16B C47 C106 C16B 78(2) . 2_655
C16B C47 C106 C16C -15.0(16) . .
C16B C47 C106 C16C 50.9(15) . 2_655
C16B C47 C16C C106 148(3) . .
C16B C47 C16C C106 51.7(19) . 2_655
C16B C47 C16C C16B 110(2) . 2_655
C16B C47 C16C C16C 86(2) . 2_655
C16B C106 C16B C47 -131.1(7) 2_655 .
C16B C106 C16B C106 -1.8(13) 2_655 2_655
C16B C106 C16B C16C 3.0(11) 2_655 2_655
C16B C106 C16B C16C 151(6) 2_655 .
C16B C106 C16C C47 -97(6) . .
C16B C106 C16C C47 -127.0(9) 2_655 .
C16B C106 C16C C106 -8.0(17) 2_655 2_655
C16B C106 C16C C106 22(5) . 2_655
C16B C106 C16C C16B 30(6) . 2_655
C16B C106 C16C C16B -30(6) 2_655 .
C16B C106 C16C C16C 30(6) . 2_655
C16B C106 C16C C16C -0.2(7) 2_655 2_655
C16B C16B C16C C47 115.9(17) 2_655 .
C16B C16B C16C C106 -6(2) 2_655 2_655
C16B C16B C16C C106 22(5) 2_655 .
C16B C16B C16C C16C -6.0(15) 2_655 2_655
C16C C47 C106 C106 47.7(19) . 2_655
C16C C47 C106 C16B 93(3) . 2_655
C16C C47 C106 C16B 15.0(16) . .
C16C C47 C106 C16C 66(2) . 2_655
C16C C47 C16B C106 -19(2) . .
C16C C47 C16B C106 -87(2) . 2_655
C16C C47 C16B C16B -48.5(19) . 2_655
C16C C47 C16B C16C -60.1(19) . 2_655
C16C C106 C16B C47 -134.0(9) 2_655 .
C16C C106 C16B C47 78(6) . .
C16C C106 C16B C106 -4.7(10) 2_655 2_655
C16C C106 C16B C106 -153(6) . 2_655
C16C C106 C16B C16B -151(6) . 2_655
C16C C106 C16B C16B -3.0(11) 2_655 2_655
C16C C106 C16B C16C -148(7) . 2_655
C16C C106 C16B C16C 148(7) 2_655 .
C16C C106 C16C C47 -126.8(6) 2_655 .
C16C C106 C16C C106 -7.8(15) 2_655 2_655
C16C C106 C16C C16B 0.2(7) 2_655 2_655
C16C C106 C16C C16B -30(6) 2_655 .
C16C C16B C16C C47 121.8(7) 2_655 .
C16C C16B C16C C106 0.2(8) 2_655 2_655
C16C C16B C16C C106 28(6) 2_655 .
C16C C16B C16C C16B 6.0(15) 2_655 2_655
C107 C45 C58 N5 -180.0(5) . .
C107 C108 C109 C55 -6.6(16) . .

loop_
_smtbx_masks_void_nr
_smtbx_masks_void_average_x
_smtbx_masks_void_average_y
_smtbx_masks_void_average_z
_smtbx_masks_void_volume
_smtbx_masks_void_count_electrons
1 0.000 0.004 0.250 164.3 0.0
2 0.000 -0.004 0.750 164.3 0.0
3 0.500 0.504 0.250 164.3 0.0
4 0.500 0.496 0.750 164.3 0.0
